data_7126399
loop_
_publ_author_name
'Burt, Liam K.'
'Cordiner, Richard L.'
'Hill, Anthony F.'
'Manzano, Richard A.'
'Wagler, J\"org'

_publ_section_title
;
 The significance of phosphoniocarbynes in halocarbyne cross-coupling
 reactions.
;
_journal_issue 42
_journal_name_full 'Chemical communications (Cambridge, England)'
_journal_page_first 5673
_journal_page_last 5676
_journal_paper_doi 10.1039/d0cc02070b
_journal_volume 56
_journal_year 2020
_chemical_formula_moiety 'C72 H74 B2 Br2 Mo2 N12 O4 P2 Pd2'
_chemical_formula_sum 'C82 H92 B2 Br2 Mo2 N12 O7 P2 Pd2'
_chemical_formula_weight 2005.73
_space_group_crystal_system monoclinic
_space_group_IT_number 14
_space_group_name_Hall '-P 2yn'
_space_group_name_H-M_alt 'P 1 21/n 1'
_atom_sites_solution_hydrogens geom
_audit_creation_date 2019-06-04
_audit_creation_method
;
Olex2 1.2
(compiled 2018.05.29 svn.r3508 for OlexSys, GUI svn.r5506)
;
_audit_update_record
;
2020-03-06 deposited with the CCDC.	2020-04-08 downloaded from the CCDC.
;
_cell_angle_alpha 90
_cell_angle_beta 104.9650(10)
_cell_angle_gamma 90
_cell_formula_units_Z 4
_cell_length_a 27.0575(4)
_cell_length_b 11.7128(2)
_cell_length_c 29.6534(3)
_cell_measurement_reflns_used 13212
_cell_measurement_temperature 150.01(10)
_cell_measurement_theta_max 73.6570
_cell_measurement_theta_min 3.9460
_cell_volume 9079.0(2)
_computing_cell_refinement 'CrysAlisPro 1.171.40.36a (Rigaku OD, 2018)'
_computing_data_collection 'CrysAlisPro 1.171.40.36a (Rigaku OD, 2018)'
_computing_data_reduction 'CrysAlisPro 1.171.40.36a (Rigaku OD, 2018)'
_computing_molecular_graphics 'Olex2 (Dolomanov et al., 2009)'
_computing_publication_material 'Olex2 (Dolomanov et al., 2009)'
_computing_structure_refinement 'ShelXL (Sheldrick, 2015)'
_computing_structure_solution 'SHELXT 2014/5 (Sheldrick, 2014)'
_diffrn_ambient_environment N~2~
_diffrn_ambient_temperature 150.01(10)
_diffrn_detector 'CCD plate'
_diffrn_detector_area_resol_mean 8.1297
_diffrn_detector_type EosS2
_diffrn_measured_fraction_theta_full 0.995
_diffrn_measured_fraction_theta_max 0.976
_diffrn_measurement_details
;
List of Runs (angles in degrees, time in seconds):

  # Type    Start    End  Width  t~exp~   \w     \q     \k     \f   Frames
#--------------------------------------------------------------------------
  1  \w    -44.00  20.00   1.00    8.11    --  -37.21  57.00  85.00   64
  2  \w     -2.00  66.00   1.00    8.11    --   37.21 -19.00 -90.00   68
  3  \w    -30.00  -3.00   1.00    8.11    --   37.21 -19.00 -90.00   27
  4  \w    -16.00  63.00   1.00    8.11    --   37.21 -77.00-150.00   79
  5  \w     41.00  91.00   1.00    8.11    --   37.21-125.00  90.00   50
  6  \w     27.00 102.00   1.00    8.11    --   37.21  57.00 120.00   75
  7  \w    105.00 175.00   1.00   32.44    --  111.00 111.00 150.00   70
  8  \w     92.00 175.00   1.00   32.44    --  111.00  64.00 -30.00   83
  9  \w     43.00 106.00   1.00   32.44    --  111.00 -92.00-150.00   63
 10  \w     44.00 128.00   1.00   32.44    --  111.00 -50.00-180.00   84
 11  \w     51.00 106.00   1.00   32.44    --  111.00 -92.00  60.00   55
 12  \w     65.00 109.00   1.00   32.44    --  111.00-111.00   0.00   44
 13  \w    104.00 177.00   1.00   32.44    --  111.00  77.00-120.00   73
 14  \w     97.00 178.00   1.00   32.44    --  111.00  64.00 -60.00   81
;
_diffrn_measurement_device 'four-circle diffractometer'
_diffrn_measurement_device_type 'SuperNova, Dual, Cu at home/near, EosS2'
_diffrn_measurement_method '\w scans'
_diffrn_orient_matrix_type 'CrysAlisPro convention (1999,Acta A55,543-557)'
_diffrn_orient_matrix_UB_11 -0.0514103000
_diffrn_orient_matrix_UB_12 0.0242090000
_diffrn_orient_matrix_UB_13 -0.0356348000
_diffrn_orient_matrix_UB_21 -0.0075070000
_diffrn_orient_matrix_UB_22 -0.1289243000
_diffrn_orient_matrix_UB_23 -0.0096031000
_diffrn_orient_matrix_UB_31 -0.0278606000
_diffrn_orient_matrix_UB_32 -0.0096407000
_diffrn_orient_matrix_UB_33 0.0390705000
_diffrn_radiation_monochromator mirror
_diffrn_radiation_probe x-ray
_diffrn_radiation_type CuK\a
_diffrn_radiation_wavelength 1.54184
_diffrn_reflns_av_R_equivalents 0.0352
_diffrn_reflns_av_unetI/netI 0.0567
_diffrn_reflns_Laue_measured_fraction_full 0.995
_diffrn_reflns_Laue_measured_fraction_max 0.976
_diffrn_reflns_limit_h_max 30
_diffrn_reflns_limit_h_min -33
_diffrn_reflns_limit_k_max 13
_diffrn_reflns_limit_k_min -14
_diffrn_reflns_limit_l_max 36
_diffrn_reflns_limit_l_min -24
_diffrn_reflns_number 37379
_diffrn_reflns_point_group_measured_fraction_full 0.995
_diffrn_reflns_point_group_measured_fraction_max 0.976
_diffrn_reflns_theta_full 67.684
_diffrn_reflns_theta_max 73.842
_diffrn_reflns_theta_min 3.382
_diffrn_source 'micro-focus sealed X-ray tube'
_diffrn_source_type 'SuperNova (Cu) X-ray Source'
_exptl_absorpt_coefficient_mu 7.167
_exptl_absorpt_correction_T_max 1.00000
_exptl_absorpt_correction_T_min 0.65591
_exptl_absorpt_correction_type multi-scan
_exptl_absorpt_process_details
;
CrysAlisPro 1.171.40.36a (Rigaku Oxford Diffraction, 2018)
Empirical absorption correction using spherical harmonics,
 implemented in SCALE3 ABSPACK scaling algorithm.
;
_exptl_crystal_colour 'clear light orange'
_exptl_crystal_density_diffrn 1.467
_exptl_crystal_description block
_exptl_crystal_F_000 4040
_exptl_crystal_size_max 0.246
_exptl_crystal_size_mid 0.108
_exptl_crystal_size_min 0.046
_refine_diff_density_max 1.699
_refine_diff_density_min -0.942
_refine_diff_density_rms 0.114
_refine_ls_extinction_method none
_refine_ls_goodness_of_fit_ref 1.049
_refine_ls_hydrogen_treatment constr
_refine_ls_matrix_type full
_refine_ls_number_parameters 895
_refine_ls_number_reflns 17953
_refine_ls_number_restraints 0
_refine_ls_restrained_S_all 1.049
_refine_ls_R_factor_all 0.0707
_refine_ls_R_factor_gt 0.0565
_refine_ls_shift/su_max 0.002
_refine_ls_shift/su_mean 0.000
_refine_ls_structure_factor_coef Fsqd
_refine_ls_weighting_details 'w=1/[\s^2^(Fo^2^)+(0.0452P)^2^+37.9025P] where P=(Fo^2^+2Fc^2^)/3'
_refine_ls_weighting_scheme calc
_refine_ls_wR_factor_gt 0.1312
_refine_ls_wR_factor_ref 0.1374
_reflns_Friedel_coverage 0.000
_reflns_number_gt 14248
_reflns_number_total 17953
_reflns_threshold_expression 'I > 2\s(I)'
_cod_data_source_file d0cc02070b3.cif
_cod_data_source_block 5a_Et2O
_cod_depositor_comments 'Adding full bibliography for 7126395--7126402.cif.'
_cod_database_code 7126399
_publcif_datablock.id {04c6bbd9-ded0-48ba-a2e4-9959bdc8849a}

_shelx_shelxl_version_number 2016/6
_chemical_oxdiff_formula 'C104 H104 B2 N12 O4 P2 Br2 Mo2 Pd2'
_chemical_oxdiff_usercomment 'Liq diff n-hex into THF, 0 degC'
_shelx_space_group_comment
;
The symmetry employed for this shelxl refinement is uniquely defined
by the following loop, which should always be used as a source of
symmetry information in preference to the above space-group names.
They are only intended as comments.
;
_reflns_odcompleteness_completeness 98.81
_reflns_odcompleteness_iscentric 1
_reflns_odcompleteness_theta 71.98
_olex2_refinement_description
;
1. Fixed Uiso
 At 1.2 times of:
  All B(H) groups, All C(H) groups
 At 1.5 times of:
  All C(H,H,H) groups
2.a Ternary CH refined with riding coordinates:
 B1(H1), B2(H2)
2.b Aromatic/amide H refined with riding coordinates:
 C12(H12), C17(H17), C22(H22), C27(H27), C32(H32), C37(H37), C41(H41),
 C42(H42), C43(H43), C44(H44), C45(H45), C51(H51), C52(H52), C53(H53), C54(H54),
  C55(H55), C61(H61), C62(H62), C63(H63), C64(H64), C65(H65), C71(H71),
 C72(H72), C73(H73), C74(H74), C75(H75), C81(H81), C82(H82), C83(H83), C84(H84),
  C85(H85), C91(H91), C92(H92), C93(H93), C94(H94), C95(H95)
2.c Idealised Me refined as rotating group:
 C10(H10A,H10B,H10C), C14(H14A,H14B,H14C), C15(H15A,H15B,H15C), C19(H19A,H19B,
 H19C), C20(H20A,H20B,H20C), C24(H24A,H24B,H24C), C25(H25A,H25B,H25C), C29(H29A,
 H29B,H29C), C30(H30A,H30B,H30C), C34(H34A,H34B,H34C), C35(H35A,H35B,H35C),
 C39(H39A,H39B,H39C)
;
_ins_header
;
TITL LB012_scale in P2(1)/n 
REM P2(1)/n (#14 in standard setting)
CELL 1.54184  27.057466  11.712830  29.653386  90.0000 104.9648  90.0000
ZERR    4.00   0.000407   0.000151   0.000343   0.0000   0.0013   0.0000
LATT  1
SYMM -x+1/2, y+1/2,-z+1/2 
SFAC C H B N O P Br Mo Pd
UNIT 416.00 416.00 8.00 48.00 16.00 8.00 8.00 8.00 8.00
TREF
HKLF 4
END
;
_olex2_submission_special_instructions 'No special instructions were received'
_oxdiff_exptl_absorpt_empirical_details
;
Empirical correction (ABSPACK) includes:
- Absorption correction using spherical harmonics
- Frame scaling
;
_oxdiff_exptl_absorpt_empirical_full_max 1.581
_oxdiff_exptl_absorpt_empirical_full_min 0.803
_publcif_funding_html
;
;

loop_
_space_group_symop_operation_xyz
'x, y, z'
'-x+1/2, y+1/2, -z+1/2'
'-x, -y, -z'
'x-1/2, -y-1/2, z-1/2'

loop_
_atom_site_label
_atom_site_type_symbol
_atom_site_fract_x
_atom_site_fract_y
_atom_site_fract_z
_atom_site_U_iso_or_equiv
_atom_site_adp_type
_atom_site_occupancy
_atom_site_site_symmetry_order
_atom_site_calc_flag
_atom_site_refinement_flags_posn
_atom_site_refinement_flags_adp
_atom_site_refinement_flags_occupancy
_atom_site_disorder_assembly
_atom_site_disorder_group
Pd1 Pd 0.23651(2) 0.34520(4) 0.44711(2) 0.03148(10) Uani 1 1 d . . . . .
Pd2 Pd 0.29675(2) 0.46759(4) 0.56378(2) 0.03179(10) Uani 1 1 d . . . . .
Mo1 Mo 0.17365(2) 0.51009(4) 0.34129(2) 0.02768(10) Uani 1 1 d . . . . .
Mo2 Mo 0.34399(2) 0.30678(4) 0.67404(2) 0.02688(10) Uani 1 1 d . . . . .
Br1 Br 0.27925(3) 0.27132(6) 0.52938(2) 0.04762(19) Uani 1 1 d . . . . .
Br2 Br 0.26447(4) 0.53906(6) 0.47945(2) 0.0525(2) Uani 1 1 d . . . . .
P1 P 0.21131(6) 0.16899(12) 0.41860(5) 0.0293(3) Uani 1 1 d . . . . .
P2 P 0.31531(6) 0.64443(12) 0.59463(5) 0.0295(3) Uani 1 1 d . . . . .
O1 O 0.2789(2) 0.6370(5) 0.37333(19) 0.0613(15) Uani 1 1 d . . . . .
O2 O 0.1374(3) 0.6455(5) 0.41862(19) 0.0633(16) Uani 1 1 d . . . . .
O3 O 0.3885(2) 0.1561(5) 0.60643(18) 0.0560(14) Uani 1 1 d . . . . .
O4 O 0.2395(2) 0.1829(5) 0.62996(19) 0.0573(14) Uani 1 1 d . . . . .
N1 N 0.1411(2) 0.6497(4) 0.28584(17) 0.0312(10) Uani 1 1 d . . . . .
N2 N 0.11882(19) 0.6166(4) 0.24053(17) 0.0320(10) Uani 1 1 d . . . . .
N3 N 0.09747(17) 0.4363(4) 0.30778(17) 0.0285(10) Uani 1 1 d . . . . .
N4 N 0.07945(18) 0.4354(4) 0.26026(18) 0.0322(10) Uani 1 1 d . . . . .
N5 N 0.19560(17) 0.4289(4) 0.28164(16) 0.0275(9) Uani 1 1 d . . . . .
N6 N 0.16275(19) 0.4280(4) 0.23747(16) 0.0303(10) Uani 1 1 d . . . . .
N7 N 0.37089(19) 0.1711(4) 0.73288(17) 0.0308(10) Uani 1 1 d . . . . .
N8 N 0.3876(2) 0.2090(4) 0.77847(17) 0.0324(10) Uani 1 1 d . . . . .
N9 N 0.41776(18) 0.3819(4) 0.71278(16) 0.0283(10) Uani 1 1 d . . . . .
N10 N 0.43093(18) 0.3883(4) 0.76098(16) 0.0301(10) Uani 1 1 d . . . . .
N11 N 0.31359(18) 0.3932(4) 0.72842(16) 0.0296(10) Uani 1 1 d . . . . .
N12 N 0.3423(2) 0.3976(4) 0.77446(16) 0.0315(10) Uani 1 1 d . . . . .
C1 C 0.2016(2) 0.4138(5) 0.38866(19) 0.0300(12) Uani 1 1 d . . . . .
C2 C 0.3229(2) 0.4007(5) 0.6245(2) 0.0295(11) Uani 1 1 d . . . . .
C3 C 0.2400(3) 0.5903(6) 0.3618(2) 0.0382(14) Uani 1 1 d . . . . .
C4 C 0.1498(3) 0.5969(6) 0.3897(2) 0.0422(15) Uani 1 1 d . . . . .
C5 C 0.3730(2) 0.2122(5) 0.6315(2) 0.0362(13) Uani 1 1 d . . . . .
C6 C 0.2779(3) 0.2268(5) 0.6465(2) 0.0382(14) Uani 1 1 d . . . . .
C10 C 0.1607(3) 0.8326(5) 0.3300(3) 0.0474(17) Uani 1 1 d . . . . .
H10A H 0.135370 0.835708 0.347501 0.071 Uiso 1 1 calc GR . . . .
H10B H 0.168591 0.908693 0.322068 0.071 Uiso 1 1 calc GR . . . .
H10C H 0.191072 0.796742 0.348502 0.071 Uiso 1 1 calc GR . . . .
C11 C 0.1402(2) 0.7648(5) 0.2860(2) 0.0380(14) Uani 1 1 d . . . . .
C12 C 0.1183(2) 0.8041(5) 0.2411(3) 0.0417(15) Uani 1 1 d . . . . .
H12 H 0.113376 0.879916 0.231720 0.050 Uiso 1 1 calc R . . . .
C13 C 0.1053(3) 0.7100(6) 0.2132(2) 0.0424(15) Uani 1 1 d . . . . .
C14 C 0.0820(4) 0.7037(7) 0.1616(3) 0.071(3) Uani 1 1 d . . . . .
H14A H 0.101853 0.653344 0.147708 0.106 Uiso 1 1 calc GR . . . .
H14B H 0.081435 0.778460 0.148248 0.106 Uiso 1 1 calc GR . . . .
H14C H 0.047640 0.675139 0.155836 0.106 Uiso 1 1 calc GR . . . .
C15 C 0.0665(3) 0.3777(6) 0.3769(3) 0.0484(17) Uani 1 1 d . . . . .
H15A H 0.102101 0.371197 0.392891 0.073 Uiso 1 1 calc GR . . . .
H15B H 0.048603 0.311092 0.382982 0.073 Uiso 1 1 calc GR . . . .
H15C H 0.052432 0.444282 0.387860 0.073 Uiso 1 1 calc GR . . . .
C16 C 0.0609(2) 0.3882(5) 0.3250(2) 0.0376(14) Uani 1 1 d . . . . .
C17 C 0.0198(2) 0.3538(6) 0.2884(3) 0.0432(15) Uani 1 1 d . . . . .
H17 H -0.009874 0.316979 0.290829 0.052 Uiso 1 1 calc R . . . .
C18 C 0.0324(2) 0.3855(5) 0.2481(2) 0.0388(14) Uani 1 1 d . . . . .
C19 C 0.0017(3) 0.3707(7) 0.1985(3) 0.0551(19) Uani 1 1 d . . . . .
H19A H -0.003605 0.443796 0.183382 0.083 Uiso 1 1 calc GR . . . .
H19B H -0.030755 0.337029 0.198047 0.083 Uiso 1 1 calc GR . . . .
H19C H 0.019913 0.321804 0.182350 0.083 Uiso 1 1 calc GR . . . .
C20 C 0.2830(3) 0.3591(6) 0.3183(2) 0.0433(15) Uani 1 1 d . . . . .
H20A H 0.302493 0.428507 0.323421 0.065 Uiso 1 1 calc GR . . . .
H20B H 0.303843 0.298192 0.311740 0.065 Uiso 1 1 calc GR . . . .
H20C H 0.271950 0.340795 0.345714 0.065 Uiso 1 1 calc GR . . . .
C21 C 0.2373(2) 0.3743(5) 0.2778(2) 0.0336(12) Uani 1 1 d . . . . .
C22 C 0.2324(2) 0.3404(5) 0.2319(2) 0.0357(13) Uani 1 1 d . . . . .
H22 H 0.256399 0.301273 0.220228 0.043 Uiso 1 1 calc R . . . .
C23 C 0.1847(3) 0.3769(5) 0.2073(2) 0.0356(13) Uani 1 1 d . . . . .
C24 C 0.1584(3) 0.3630(7) 0.1565(2) 0.0542(19) Uani 1 1 d . . . . .
H24A H 0.125572 0.328038 0.153261 0.081 Uiso 1 1 calc GR . . . .
H24B H 0.178814 0.315520 0.141980 0.081 Uiso 1 1 calc GR . . . .
H24C H 0.153931 0.436492 0.141645 0.081 Uiso 1 1 calc GR . . . .
C25 C 0.3571(3) -0.0139(5) 0.6918(2) 0.0418(15) Uani 1 1 d . . . . .
H25A H 0.326844 0.016267 0.670839 0.063 Uiso 1 1 calc GR . . . .
H25B H 0.350972 -0.091056 0.699879 0.063 Uiso 1 1 calc GR . . . .
H25C H 0.384781 -0.012708 0.677041 0.063 Uiso 1 1 calc GR . . . .
C26 C 0.3709(2) 0.0570(5) 0.7349(2) 0.0347(13) Uani 1 1 d . . . . .
C27 C 0.3874(2) 0.0200(5) 0.7811(2) 0.0389(14) Uani 1 1 d . . . . .
H27 H 0.391098 -0.055040 0.791641 0.047 Uiso 1 1 calc R . . . .
C28 C 0.3972(2) 0.1173(5) 0.8077(2) 0.0350(13) Uani 1 1 d . . . . .
C29 C 0.4150(3) 0.1303(6) 0.8599(2) 0.0469(16) Uani 1 1 d . . . . .
H29A H 0.446437 0.172604 0.867836 0.070 Uiso 1 1 calc GR . . . .
H29B H 0.420446 0.056143 0.874117 0.070 Uiso 1 1 calc GR . . . .
H29C H 0.389481 0.170287 0.870947 0.070 Uiso 1 1 calc GR . . . .
C30 C 0.4574(3) 0.4363(6) 0.6482(2) 0.0448(16) Uani 1 1 d . . . . .
H30A H 0.461729 0.361241 0.636826 0.067 Uiso 1 1 calc GR . . . .
H30B H 0.485090 0.484301 0.645181 0.067 Uiso 1 1 calc GR . . . .
H30C H 0.425576 0.467901 0.630374 0.067 Uiso 1 1 calc GR . . . .
C31 C 0.4569(2) 0.4292(5) 0.6992(2) 0.0348(13) Uani 1 1 d . . . . .
C32 C 0.4946(3) 0.4680(6) 0.7388(3) 0.0432(15) Uani 1 1 d . . . . .
H32 H 0.525050 0.505162 0.739047 0.052 Uiso 1 1 calc R . . . .
C33 C 0.4770(2) 0.4396(5) 0.7765(2) 0.0386(14) Uani 1 1 d . . . . .
C34 C 0.5025(3) 0.4597(7) 0.8269(2) 0.0520(18) Uani 1 1 d . . . . .
H34A H 0.480729 0.505843 0.840424 0.078 Uiso 1 1 calc GR . . . .
H34B H 0.534392 0.498408 0.829649 0.078 Uiso 1 1 calc GR . . . .
H34C H 0.508657 0.387854 0.842908 0.078 Uiso 1 1 calc GR . . . .
C35 C 0.2276(3) 0.4538(6) 0.6829(2) 0.0449(16) Uani 1 1 d . . . . .
H35A H 0.242431 0.469804 0.657462 0.067 Uiso 1 1 calc GR . . . .
H35B H 0.205016 0.514842 0.685937 0.067 Uiso 1 1 calc GR . . . .
H35C H 0.208740 0.383602 0.676973 0.067 Uiso 1 1 calc GR . . . .
C36 C 0.2691(2) 0.4432(5) 0.7270(2) 0.0342(13) Uani 1 1 d . . . . .
C37 C 0.2687(3) 0.4787(6) 0.7719(2) 0.0416(15) Uani 1 1 d . . . . .
H37 H 0.242250 0.516090 0.780552 0.050 Uiso 1 1 calc R . . . .
C38 C 0.3146(3) 0.4481(5) 0.8005(2) 0.0387(14) Uani 1 1 d . . . . .
C39 C 0.3351(3) 0.4644(7) 0.8525(2) 0.056(2) Uani 1 1 d . . . . .
H39A H 0.338593 0.391396 0.867719 0.084 Uiso 1 1 calc GR . . . .
H39B H 0.311859 0.511028 0.863997 0.084 Uiso 1 1 calc GR . . . .
H39C H 0.367912 0.501082 0.858821 0.084 Uiso 1 1 calc GR . . . .
C40 C 0.2619(2) 0.0633(5) 0.4391(2) 0.0343(13) Uani 1 1 d . . . . .
C41 C 0.2510(3) -0.0526(6) 0.4428(2) 0.0469(17) Uani 1 1 d . . . . .
H41 H 0.217141 -0.076737 0.435975 0.056 Uiso 1 1 calc R . . . .
C42 C 0.2894(4) -0.1306(7) 0.4564(2) 0.061(2) Uani 1 1 d . . . . .
H42 H 0.281654 -0.207453 0.458672 0.073 Uiso 1 1 calc R . . . .
C43 C 0.3398(4) -0.0950(9) 0.4667(3) 0.071(3) Uani 1 1 d . . . . .
H43 H 0.366055 -0.148048 0.476167 0.085 Uiso 1 1 calc R . . . .
C44 C 0.3514(3) 0.0185(9) 0.4629(3) 0.072(3) Uani 1 1 d . . . . .
H44 H 0.385315 0.042345 0.469990 0.086 Uiso 1 1 calc R . . . .
C45 C 0.3118(3) 0.0978(7) 0.4484(3) 0.0559(19) Uani 1 1 d . . . . .
H45 H 0.319434 0.174254 0.445051 0.067 Uiso 1 1 calc R . . . .
C50 C 0.1919(2) 0.1463(5) 0.3558(2) 0.0319(12) Uani 1 1 d . . . . .
C51 C 0.2271(2) 0.1073(5) 0.3320(2) 0.0351(13) Uani 1 1 d . . . . .
H51 H 0.260190 0.088630 0.348641 0.042 Uiso 1 1 calc R . . . .
C52 C 0.2132(3) 0.0962(5) 0.2842(2) 0.0429(15) Uani 1 1 d . . . . .
H52 H 0.236930 0.070753 0.268652 0.051 Uiso 1 1 calc R . . . .
C53 C 0.1635(3) 0.1234(5) 0.2590(2) 0.0418(15) Uani 1 1 d . . . . .
H53 H 0.154243 0.117170 0.226671 0.050 Uiso 1 1 calc R . . . .
C54 C 0.1281(3) 0.1594(5) 0.2820(2) 0.0430(15) Uani 1 1 d . . . . .
H54 H 0.094688 0.174983 0.265217 0.052 Uiso 1 1 calc R . . . .
C55 C 0.1419(2) 0.1723(5) 0.3297(2) 0.0346(13) Uani 1 1 d . . . . .
H55 H 0.117992 0.198429 0.344888 0.042 Uiso 1 1 calc R . . . .
C60 C 0.1560(2) 0.1240(5) 0.4387(2) 0.0350(13) Uani 1 1 d . . . . .
C61 C 0.1253(3) 0.0310(7) 0.4199(2) 0.0494(17) Uani 1 1 d . . . . .
H61 H 0.132744 -0.010355 0.395659 0.059 Uiso 1 1 calc R . . . .
C62 C 0.0844(3) -0.0007(8) 0.4364(3) 0.062(2) Uani 1 1 d . . . . .
H62 H 0.065510 -0.064998 0.424165 0.074 Uiso 1 1 calc R . . . .
C63 C 0.0710(3) 0.0609(9) 0.4707(3) 0.067(2) Uani 1 1 d . . . . .
H63 H 0.042561 0.040823 0.480997 0.080 Uiso 1 1 calc R . . . .
C64 C 0.1007(4) 0.1533(8) 0.4894(3) 0.068(2) Uani 1 1 d . . . . .
H64 H 0.092301 0.195545 0.512917 0.082 Uiso 1 1 calc R . . . .
C65 C 0.1425(3) 0.1842(6) 0.4741(3) 0.0551(19) Uani 1 1 d . . . . .
H65 H 0.162132 0.246386 0.487715 0.066 Uiso 1 1 calc R . . . .
C70 C 0.3235(2) 0.6680(5) 0.65714(19) 0.0299(12) Uani 1 1 d . . . . .
C71 C 0.3687(3) 0.6435(5) 0.6892(2) 0.0419(15) Uani 1 1 d . . . . .
H71 H 0.395914 0.615446 0.678686 0.050 Uiso 1 1 calc R . . . .
C72 C 0.3751(3) 0.6592(6) 0.7363(2) 0.0507(19) Uani 1 1 d . . . . .
H72 H 0.406245 0.643376 0.757459 0.061 Uiso 1 1 calc R . . . .
C73 C 0.3337(3) 0.6995(6) 0.7516(2) 0.0512(19) Uani 1 1 d . . . . .
H73 H 0.337278 0.710998 0.783273 0.061 Uiso 1 1 calc R . . . .
C74 C 0.2883(3) 0.7219(6) 0.7207(3) 0.0502(18) Uani 1 1 d . . . . .
H74 H 0.260974 0.746957 0.731645 0.060 Uiso 1 1 calc R . . . .
C75 C 0.2817(3) 0.7083(5) 0.6725(2) 0.0382(14) Uani 1 1 d . . . . .
H75 H 0.250707 0.725397 0.651464 0.046 Uiso 1 1 calc R . . . .
C80 C 0.2672(3) 0.7503(6) 0.5692(2) 0.0378(14) Uani 1 1 d . . . . .
C81 C 0.2777(3) 0.8658(6) 0.5693(2) 0.0458(16) Uani 1 1 d . . . . .
H81 H 0.311385 0.890574 0.580186 0.055 Uiso 1 1 calc R . . . .
C82 C 0.2395(4) 0.9450(7) 0.5538(3) 0.060(2) Uani 1 1 d . . . . .
H82 H 0.247306 1.022487 0.554999 0.072 Uiso 1 1 calc R . . . .
C83 C 0.1902(4) 0.9099(8) 0.5366(3) 0.061(2) Uani 1 1 d . . . . .
H83 H 0.164649 0.963863 0.525723 0.073 Uiso 1 1 calc R . . . .
C84 C 0.1777(3) 0.7966(9) 0.5351(3) 0.069(2) Uani 1 1 d . . . . .
H84 H 0.143892 0.773681 0.523252 0.083 Uiso 1 1 calc R . . . .
C85 C 0.2168(3) 0.7137(7) 0.5519(3) 0.0535(18) Uani 1 1 d . . . . .
H85 H 0.208825 0.636370 0.551332 0.064 Uiso 1 1 calc R . . . .
C90 C 0.3750(2) 0.6955(5) 0.5831(2) 0.0358(13) Uani 1 1 d . . . . .
C91 C 0.3944(3) 0.6399(6) 0.5509(2) 0.0428(15) Uani 1 1 d . . . . .
H91 H 0.377550 0.576569 0.535191 0.051 Uiso 1 1 calc R . . . .
C92 C 0.4393(3) 0.6786(7) 0.5417(3) 0.0554(19) Uani 1 1 d . . . . .
H92 H 0.452811 0.639434 0.520351 0.066 Uiso 1 1 calc R . . . .
C93 C 0.4645(3) 0.7752(9) 0.5639(3) 0.066(2) Uani 1 1 d . . . . .
H93 H 0.494044 0.801874 0.557017 0.079 Uiso 1 1 calc R . . . .
C94 C 0.4448(3) 0.8292(8) 0.5958(3) 0.065(2) Uani 1 1 d . . . . .
H94 H 0.460946 0.894094 0.610686 0.078 Uiso 1 1 calc R . . . .
C95 C 0.4009(3) 0.7894(7) 0.6066(3) 0.0537(19) Uani 1 1 d . . . . .
H95 H 0.388804 0.825580 0.629557 0.064 Uiso 1 1 calc R . . . .
B1 B 0.1106(3) 0.4882(6) 0.2287(2) 0.0311(13) Uani 1 1 d . . . . .
H1 H 0.091828 0.479253 0.195848 0.037 Uiso 1 1 calc R . . . .
B2 B 0.3941(3) 0.3375(6) 0.7878(2) 0.0318(14) Uani 1 1 d . . . . .
H2 H 0.409142 0.348827 0.821256 0.038 Uiso 1 1 calc R . . . .

loop_
_atom_site_aniso_label
_atom_site_aniso_U_11
_atom_site_aniso_U_22
_atom_site_aniso_U_33
_atom_site_aniso_U_23
_atom_site_aniso_U_13
_atom_site_aniso_U_12
Pd1 0.0454(2) 0.0230(2) 0.02350(19) -0.00112(15) 0.00434(16) -0.00273(17)
Pd2 0.0459(2) 0.0224(2) 0.02341(19) -0.00055(15) 0.00229(16) -0.00232(17)
Mo1 0.0352(2) 0.0221(2) 0.0261(2) -0.00012(16) 0.00847(17) -0.00213(17)
Mo2 0.0313(2) 0.0242(2) 0.0248(2) -0.00002(16) 0.00672(16) 0.00014(17)
Br1 0.0792(5) 0.0258(3) 0.0283(3) -0.0001(2) -0.0034(3) -0.0027(3)
Br2 0.0931(6) 0.0256(3) 0.0281(3) 0.0010(2) -0.0036(3) -0.0098(3)
P1 0.0390(8) 0.0223(7) 0.0259(7) -0.0011(5) 0.0071(6) 0.0011(6)
P2 0.0364(7) 0.0220(7) 0.0278(7) -0.0011(5) 0.0045(5) 0.0021(6)
O1 0.062(3) 0.058(3) 0.055(3) 0.005(3) -0.001(3) -0.031(3)
O2 0.094(5) 0.054(3) 0.049(3) -0.012(3) 0.032(3) 0.008(3)
O3 0.070(4) 0.055(3) 0.047(3) -0.005(2) 0.022(3) 0.021(3)
O4 0.055(3) 0.050(3) 0.060(3) -0.001(3) 0.003(2) -0.027(3)
N1 0.040(3) 0.023(2) 0.033(2) -0.0031(19) 0.013(2) -0.002(2)
N2 0.031(2) 0.027(2) 0.037(3) 0.003(2) 0.009(2) -0.004(2)
N3 0.022(2) 0.025(2) 0.040(3) 0.004(2) 0.0102(19) -0.0009(18)
N4 0.029(2) 0.026(2) 0.040(3) 0.001(2) 0.005(2) -0.0010(19)
N5 0.028(2) 0.027(2) 0.027(2) 0.0061(18) 0.0052(18) -0.0023(19)
N6 0.035(3) 0.030(2) 0.026(2) 0.0020(19) 0.0078(19) 0.000(2)
N7 0.038(3) 0.022(2) 0.034(2) -0.0001(19) 0.011(2) 0.003(2)
N8 0.040(3) 0.027(2) 0.032(2) 0.003(2) 0.012(2) 0.002(2)
N9 0.032(2) 0.026(2) 0.029(2) 0.0001(19) 0.0115(19) 0.0014(19)
N10 0.031(2) 0.027(2) 0.030(2) -0.0019(19) 0.0032(19) 0.0024(19)
N11 0.030(2) 0.029(2) 0.031(2) 0.0056(19) 0.0089(19) 0.0008(19)
N12 0.040(3) 0.031(3) 0.026(2) -0.0004(19) 0.011(2) 0.005(2)
C1 0.043(3) 0.021(3) 0.026(3) -0.001(2) 0.010(2) 0.000(2)
C2 0.036(3) 0.022(3) 0.032(3) -0.002(2) 0.011(2) 0.000(2)
C3 0.044(4) 0.035(3) 0.031(3) 0.000(3) 0.000(3) -0.006(3)
C4 0.059(4) 0.030(3) 0.040(3) -0.001(3) 0.019(3) 0.000(3)
C5 0.040(3) 0.037(3) 0.030(3) 0.001(3) 0.006(2) 0.005(3)
C6 0.044(4) 0.033(3) 0.036(3) -0.002(3) 0.008(3) -0.006(3)
C10 0.070(5) 0.025(3) 0.056(4) -0.004(3) 0.031(4) -0.004(3)
C11 0.039(3) 0.026(3) 0.055(4) 0.000(3) 0.023(3) -0.002(2)
C12 0.037(3) 0.028(3) 0.059(4) 0.011(3) 0.010(3) 0.002(3)
C13 0.038(3) 0.037(3) 0.051(4) 0.018(3) 0.009(3) -0.001(3)
C14 0.083(6) 0.043(4) 0.065(5) 0.021(4) -0.021(4) -0.014(4)
C15 0.046(4) 0.040(4) 0.068(5) 0.006(3) 0.030(4) -0.002(3)
C16 0.038(3) 0.026(3) 0.054(4) 0.007(3) 0.020(3) 0.003(2)
C17 0.032(3) 0.037(3) 0.063(4) 0.005(3) 0.015(3) -0.001(3)
C18 0.026(3) 0.029(3) 0.057(4) 0.003(3) 0.003(3) -0.001(2)
C19 0.038(4) 0.046(4) 0.071(5) 0.000(4) -0.003(3) -0.008(3)
C20 0.040(3) 0.048(4) 0.044(4) 0.007(3) 0.015(3) 0.000(3)
C21 0.033(3) 0.028(3) 0.043(3) 0.004(3) 0.016(3) 0.000(2)
C22 0.041(3) 0.034(3) 0.036(3) -0.003(3) 0.017(3) 0.002(3)
C23 0.050(4) 0.030(3) 0.030(3) -0.002(2) 0.016(3) -0.005(3)
C24 0.077(5) 0.047(4) 0.035(4) -0.006(3) 0.008(3) 0.007(4)
C25 0.055(4) 0.026(3) 0.049(4) 0.001(3) 0.020(3) 0.001(3)
C26 0.039(3) 0.032(3) 0.038(3) 0.003(3) 0.018(3) 0.001(3)
C27 0.045(3) 0.025(3) 0.052(4) 0.010(3) 0.023(3) 0.004(3)
C28 0.038(3) 0.037(3) 0.032(3) 0.009(3) 0.013(2) 0.005(3)
C29 0.053(4) 0.047(4) 0.041(4) 0.016(3) 0.013(3) 0.007(3)
C30 0.042(4) 0.048(4) 0.049(4) 0.007(3) 0.021(3) 0.001(3)
C31 0.032(3) 0.031(3) 0.043(3) 0.005(3) 0.012(2) 0.003(2)
C32 0.035(3) 0.035(3) 0.058(4) 0.004(3) 0.009(3) -0.002(3)
C33 0.036(3) 0.033(3) 0.042(3) -0.004(3) 0.002(3) 0.003(3)
C34 0.048(4) 0.051(4) 0.046(4) -0.008(3) -0.009(3) -0.009(3)
C35 0.034(3) 0.051(4) 0.048(4) 0.003(3) 0.008(3) 0.000(3)
C36 0.031(3) 0.029(3) 0.045(3) 0.002(3) 0.015(3) 0.001(2)
C37 0.042(3) 0.040(4) 0.051(4) 0.002(3) 0.025(3) 0.002(3)
C38 0.056(4) 0.031(3) 0.035(3) 0.001(3) 0.022(3) 0.001(3)
C39 0.079(5) 0.061(5) 0.037(4) 0.001(3) 0.029(4) 0.019(4)
C40 0.043(3) 0.031(3) 0.026(3) 0.003(2) 0.003(2) 0.010(3)
C41 0.082(5) 0.034(3) 0.032(3) 0.000(3) 0.027(3) 0.008(3)
C42 0.112(8) 0.039(4) 0.036(4) 0.012(3) 0.027(4) 0.027(4)
C43 0.090(7) 0.071(6) 0.044(4) 0.000(4) 0.004(4) 0.045(5)
C44 0.053(5) 0.093(7) 0.059(5) -0.011(5) -0.006(4) 0.019(5)
C45 0.055(5) 0.051(4) 0.056(4) -0.005(4) 0.005(4) 0.015(4)
C50 0.049(3) 0.020(3) 0.028(3) -0.002(2) 0.013(2) -0.002(2)
C51 0.039(3) 0.028(3) 0.037(3) 0.003(2) 0.008(3) 0.005(2)
C52 0.068(5) 0.029(3) 0.035(3) 0.000(3) 0.019(3) 0.007(3)
C53 0.070(5) 0.026(3) 0.025(3) -0.001(2) 0.005(3) -0.005(3)
C54 0.051(4) 0.027(3) 0.042(3) 0.005(3) -0.003(3) -0.002(3)
C55 0.041(3) 0.027(3) 0.034(3) -0.003(2) 0.005(2) 0.000(2)
C60 0.039(3) 0.030(3) 0.034(3) 0.007(2) 0.007(2) 0.004(2)
C61 0.052(4) 0.053(4) 0.040(4) 0.005(3) 0.005(3) -0.017(3)
C62 0.051(4) 0.069(6) 0.056(5) 0.020(4) -0.002(4) -0.020(4)
C63 0.047(4) 0.083(7) 0.074(6) 0.019(5) 0.024(4) -0.002(4)
C64 0.079(6) 0.064(5) 0.077(6) 0.009(5) 0.048(5) 0.013(5)
C65 0.079(6) 0.038(4) 0.057(5) 0.005(3) 0.033(4) 0.003(4)
C70 0.039(3) 0.022(3) 0.025(3) 0.001(2) 0.002(2) -0.001(2)
C71 0.059(4) 0.024(3) 0.040(3) 0.000(3) 0.008(3) 0.005(3)
C72 0.076(5) 0.031(3) 0.033(3) 0.001(3) -0.007(3) -0.010(3)
C73 0.097(6) 0.029(3) 0.030(3) -0.001(3) 0.020(4) -0.006(4)
C74 0.081(5) 0.032(3) 0.045(4) 0.001(3) 0.028(4) 0.009(3)
C75 0.063(4) 0.028(3) 0.027(3) -0.001(2) 0.016(3) 0.001(3)
C80 0.045(4) 0.039(3) 0.030(3) 0.001(3) 0.010(3) 0.007(3)
C81 0.064(5) 0.034(3) 0.043(4) 0.003(3) 0.023(3) 0.011(3)
C82 0.101(7) 0.047(4) 0.040(4) 0.012(3) 0.033(4) 0.021(4)
C83 0.074(6) 0.066(6) 0.042(4) 0.012(4) 0.015(4) 0.025(5)
C84 0.053(5) 0.094(7) 0.056(5) 0.003(5) 0.005(4) 0.015(5)
C85 0.049(4) 0.052(4) 0.054(4) -0.002(4) 0.003(3) 0.002(3)
C90 0.036(3) 0.030(3) 0.042(3) -0.001(3) 0.012(3) -0.004(3)
C91 0.048(4) 0.044(4) 0.038(3) 0.003(3) 0.013(3) -0.004(3)
C92 0.055(4) 0.066(5) 0.051(4) 0.003(4) 0.024(4) 0.005(4)
C93 0.043(4) 0.090(7) 0.065(5) 0.001(5) 0.015(4) -0.023(4)
C94 0.055(5) 0.075(6) 0.065(5) -0.027(5) 0.016(4) -0.023(4)
C95 0.053(4) 0.059(5) 0.052(4) -0.016(4) 0.020(3) -0.012(4)
B1 0.032(3) 0.029(3) 0.029(3) 0.004(3) 0.002(2) 0.005(3)
B2 0.036(3) 0.034(3) 0.025(3) 0.000(3) 0.008(3) 0.005(3)

loop_
_atom_type_symbol
_atom_type_description
_atom_type_scat_dispersion_real
_atom_type_scat_dispersion_imag
_atom_type_scat_source
C C 0.0181 0.0091 'International Tables Vol C Tables 4.2.6.8 and 6.1.1.4'
H H 0.0000 0.0000 'International Tables Vol C Tables 4.2.6.8 and 6.1.1.4'
B B 0.0090 0.0039 'International Tables Vol C Tables 4.2.6.8 and 6.1.1.4'
Br Br -0.6763 1.2805 'International Tables Vol C Tables 4.2.6.8 and 6.1.1.4'
Mo Mo -0.0483 2.7339 'International Tables Vol C Tables 4.2.6.8 and 6.1.1.4'
N N 0.0311 0.0180 'International Tables Vol C Tables 4.2.6.8 and 6.1.1.4'
O O 0.0492 0.0322 'International Tables Vol C Tables 4.2.6.8 and 6.1.1.4'
P P 0.2955 0.4335 'International Tables Vol C Tables 4.2.6.8 and 6.1.1.4'
Pd Pd 0.1215 3.9337 'International Tables Vol C Tables 4.2.6.8 and 6.1.1.4'

loop_
_exptl_crystal_face_index_h
_exptl_crystal_face_index_k
_exptl_crystal_face_index_l
_exptl_crystal_face_perp_dist
12 0 -17 0.0479
-12 0 17 0.0185
-5 -7 -4 0.0996
9 7 -2 0.1015
17 0 -2 0.0265
-17 0 0 0.0165

loop_
_geom_angle_atom_site_label_1
_geom_angle_atom_site_label_2
_geom_angle_atom_site_label_3
_geom_angle
_geom_angle_site_symmetry_1
_geom_angle_site_symmetry_3
_geom_angle_publ_flag
Br2 Pd1 Br1 85.66(2) . . ?
P1 Pd1 Br1 93.78(4) . . ?
P1 Pd1 Br2 179.40(4) . . ?
C1 Pd1 Br1 173.84(17) . . ?
C1 Pd1 Br2 89.75(17) . . ?
C1 Pd1 P1 90.80(17) . . ?
Br1 Pd2 Br2 85.51(2) . . ?
P2 Pd2 Br1 178.06(5) . . ?
P2 Pd2 Br2 94.55(4) . . ?
C2 Pd2 Br1 89.56(16) . . ?
C2 Pd2 Br2 174.43(16) . . ?
C2 Pd2 P2 90.29(17) . . ?
N3 Mo1 N1 79.55(17) . . ?
N3 Mo1 N5 83.41(17) . . ?
N5 Mo1 N1 82.43(16) . . ?
C1 Mo1 N1 173.9(2) . . ?
C1 Mo1 N3 105.0(2) . . ?
C1 Mo1 N5 101.9(2) . . ?
C1 Mo1 C3 83.8(3) . . ?
C1 Mo1 C4 84.7(3) . . ?
C3 Mo1 N1 91.8(2) . . ?
C3 Mo1 N3 170.8(2) . . ?
C3 Mo1 N5 92.3(2) . . ?
C3 Mo1 C4 88.4(3) . . ?
C4 Mo1 N1 91.0(2) . . ?
C4 Mo1 N3 94.9(2) . . ?
C4 Mo1 N5 173.4(2) . . ?
N9 Mo2 N7 79.47(17) . . ?
N9 Mo2 N11 84.02(17) . . ?
N11 Mo2 N7 82.56(17) . . ?
C2 Mo2 N7 174.4(2) . . ?
C2 Mo2 N9 103.5(2) . . ?
C2 Mo2 N11 102.3(2) . . ?
C2 Mo2 C5 85.2(2) . . ?
C2 Mo2 C6 83.8(3) . . ?
C5 Mo2 N7 89.9(2) . . ?
C5 Mo2 N9 95.8(2) . . ?
C5 Mo2 N11 172.3(2) . . ?
C5 Mo2 C6 86.4(3) . . ?
C6 Mo2 N7 93.5(2) . . ?
C6 Mo2 N9 172.6(2) . . ?
C6 Mo2 N11 92.9(2) . . ?
Pd2 Br1 Pd1 93.95(3) . . ?
Pd1 Br2 Pd2 94.04(3) . . ?
C40 P1 Pd1 111.4(2) . . ?
C50 P1 Pd1 119.60(19) . . ?
C50 P1 C40 103.6(3) . . ?
C50 P1 C60 104.4(3) . . ?
C60 P1 Pd1 109.5(2) . . ?
C60 P1 C40 107.6(3) . . ?
C70 P2 Pd2 120.17(19) . . ?
C70 P2 C90 104.9(3) . . ?
C80 P2 Pd2 113.3(2) . . ?
C80 P2 C70 101.8(3) . . ?
C80 P2 C90 105.7(3) . . ?
C90 P2 Pd2 109.7(2) . . ?
N2 N1 Mo1 118.8(3) . . ?
C11 N1 Mo1 134.8(4) . . ?
C11 N1 N2 106.3(5) . . ?
N1 N2 B1 119.7(5) . . ?
C13 N2 N1 109.8(5) . . ?
C13 N2 B1 130.4(5) . . ?
N4 N3 Mo1 120.5(3) . . ?
C16 N3 Mo1 133.0(4) . . ?
C16 N3 N4 106.6(5) . . ?
N3 N4 B1 121.2(5) . . ?
C18 N4 N3 109.6(5) . . ?
C18 N4 B1 129.2(5) . . ?
N6 N5 Mo1 121.3(4) . . ?
C21 N5 Mo1 133.0(4) . . ?
C21 N5 N6 105.7(5) . . ?
N5 N6 B1 119.7(5) . . ?
C23 N6 N5 110.5(5) . . ?
C23 N6 B1 129.7(5) . . ?
N8 N7 Mo2 118.2(3) . . ?
C26 N7 Mo2 135.2(4) . . ?
C26 N7 N8 106.3(5) . . ?
N7 N8 B2 119.0(5) . . ?
C28 N8 N7 109.2(5) . . ?
C28 N8 B2 131.8(5) . . ?
N10 N9 Mo2 121.0(3) . . ?
C31 N9 Mo2 133.0(4) . . ?
C31 N9 N10 106.0(5) . . ?
N9 N10 B2 118.9(5) . . ?
C33 N10 N9 110.1(5) . . ?
C33 N10 B2 131.0(5) . . ?
N12 N11 Mo2 120.7(3) . . ?
C36 N11 Mo2 132.6(4) . . ?
C36 N11 N12 106.6(5) . . ?
N11 N12 B2 118.8(4) . . ?
C38 N12 N11 109.2(5) . . ?
C38 N12 B2 131.7(5) . . ?
Mo1 C1 Pd1 166.1(3) . . ?
Mo2 C2 Pd2 166.5(3) . . ?
O1 C3 Mo1 179.2(6) . . ?
O2 C4 Mo1 177.9(7) . . ?
O3 C5 Mo2 178.2(6) . . ?
O4 C6 Mo2 178.5(6) . . ?
H10A C10 H10B 109.5 . . ?
H10A C10 H10C 109.5 . . ?
H10B C10 H10C 109.5 . . ?
C11 C10 H10A 109.5 . . ?
C11 C10 H10B 109.5 . . ?
C11 C10 H10C 109.5 . . ?
N1 C11 C10 121.9(6) . . ?
N1 C11 C12 109.3(6) . . ?
C12 C11 C10 128.8(6) . . ?
C11 C12 H12 126.5 . . ?
C13 C12 C11 107.0(6) . . ?
C13 C12 H12 126.5 . . ?
N2 C13 C12 107.5(6) . . ?
N2 C13 C14 123.3(7) . . ?
C12 C13 C14 129.2(6) . . ?
C13 C14 H14A 109.5 . . ?
C13 C14 H14B 109.5 . . ?
C13 C14 H14C 109.5 . . ?
H14A C14 H14B 109.5 . . ?
H14A C14 H14C 109.5 . . ?
H14B C14 H14C 109.5 . . ?
H15A C15 H15B 109.5 . . ?
H15A C15 H15C 109.5 . . ?
H15B C15 H15C 109.5 . . ?
C16 C15 H15A 109.5 . . ?
C16 C15 H15B 109.5 . . ?
C16 C15 H15C 109.5 . . ?
N3 C16 C15 121.8(6) . . ?
N3 C16 C17 110.0(6) . . ?
C17 C16 C15 128.1(6) . . ?
C16 C17 H17 127.2 . . ?
C18 C17 C16 105.7(6) . . ?
C18 C17 H17 127.2 . . ?
N4 C18 C17 108.1(6) . . ?
N4 C18 C19 123.4(6) . . ?
C17 C18 C19 128.5(6) . . ?
C18 C19 H19A 109.5 . . ?
C18 C19 H19B 109.5 . . ?
C18 C19 H19C 109.5 . . ?
H19A C19 H19B 109.5 . . ?
H19A C19 H19C 109.5 . . ?
H19B C19 H19C 109.5 . . ?
H20A C20 H20B 109.5 . . ?
H20A C20 H20C 109.5 . . ?
H20B C20 H20C 109.5 . . ?
C21 C20 H20A 109.5 . . ?
C21 C20 H20B 109.5 . . ?
C21 C20 H20C 109.5 . . ?
N5 C21 C20 122.3(6) . . ?
N5 C21 C22 110.6(6) . . ?
C22 C21 C20 127.0(6) . . ?
C21 C22 H22 127.2 . . ?
C23 C22 C21 105.6(5) . . ?
C23 C22 H22 127.2 . . ?
N6 C23 C22 107.6(5) . . ?
N6 C23 C24 122.9(6) . . ?
C22 C23 C24 129.5(6) . . ?
C23 C24 H24A 109.5 . . ?
C23 C24 H24B 109.5 . . ?
C23 C24 H24C 109.5 . . ?
H24A C24 H24B 109.5 . . ?
H24A C24 H24C 109.5 . . ?
H24B C24 H24C 109.5 . . ?
H25A C25 H25B 109.5 . . ?
H25A C25 H25C 109.5 . . ?
H25B C25 H25C 109.5 . . ?
C26 C25 H25A 109.5 . . ?
C26 C25 H25B 109.5 . . ?
C26 C25 H25C 109.5 . . ?
N7 C26 C25 121.5(6) . . ?
N7 C26 C27 110.5(6) . . ?
C27 C26 C25 127.9(6) . . ?
C26 C27 H27 127.1 . . ?
C28 C27 C26 105.8(5) . . ?
C28 C27 H27 127.1 . . ?
N8 C28 C27 108.2(5) . . ?
N8 C28 C29 122.2(6) . . ?
C27 C28 C29 129.6(6) . . ?
C28 C29 H29A 109.5 . . ?
C28 C29 H29B 109.5 . . ?
C28 C29 H29C 109.5 . . ?
H29A C29 H29B 109.5 . . ?
H29A C29 H29C 109.5 . . ?
H29B C29 H29C 109.5 . . ?
H30A C30 H30B 109.5 . . ?
H30A C30 H30C 109.5 . . ?
H30B C30 H30C 109.5 . . ?
C31 C30 H30A 109.5 . . ?
C31 C30 H30B 109.5 . . ?
C31 C30 H30C 109.5 . . ?
N9 C31 C30 122.1(6) . . ?
N9 C31 C32 109.8(6) . . ?
C32 C31 C30 128.2(6) . . ?
C31 C32 H32 127.1 . . ?
C33 C32 C31 105.7(6) . . ?
C33 C32 H32 127.1 . . ?
N10 C33 C32 108.4(6) . . ?
N10 C33 C34 123.9(6) . . ?
C32 C33 C34 127.7(7) . . ?
C33 C34 H34A 109.5 . . ?
C33 C34 H34B 109.5 . . ?
C33 C34 H34C 109.5 . . ?
H34A C34 H34B 109.5 . . ?
H34A C34 H34C 109.5 . . ?
H34B C34 H34C 109.5 . . ?
H35A C35 H35B 109.5 . . ?
H35A C35 H35C 109.5 . . ?
H35B C35 H35C 109.5 . . ?
C36 C35 H35A 109.5 . . ?
C36 C35 H35B 109.5 . . ?
C36 C35 H35C 109.5 . . ?
N11 C36 C35 122.2(6) . . ?
N11 C36 C37 109.3(6) . . ?
C37 C36 C35 128.4(6) . . ?
C36 C37 H37 126.7 . . ?
C38 C37 C36 106.6(6) . . ?
C38 C37 H37 126.7 . . ?
N12 C38 C37 108.2(6) . . ?
N12 C38 C39 122.0(6) . . ?
C37 C38 C39 129.7(6) . . ?
C38 C39 H39A 109.5 . . ?
C38 C39 H39B 109.5 . . ?
C38 C39 H39C 109.5 . . ?
H39A C39 H39B 109.5 . . ?
H39A C39 H39C 109.5 . . ?
H39B C39 H39C 109.5 . . ?
C41 C40 P1 121.8(6) . . ?
C45 C40 P1 118.8(5) . . ?
C45 C40 C41 119.3(7) . . ?
C40 C41 H41 119.6 . . ?
C42 C41 C40 120.9(8) . . ?
C42 C41 H41 119.6 . . ?
C41 C42 H42 120.1 . . ?
C41 C42 C43 119.7(8) . . ?
C43 C42 H42 120.1 . . ?
C42 C43 H43 119.8 . . ?
C44 C43 C42 120.3(8) . . ?
C44 C43 H43 119.8 . . ?
C43 C44 H44 120.2 . . ?
C43 C44 C45 119.6(9) . . ?
C45 C44 H44 120.2 . . ?
C40 C45 C44 120.2(8) . . ?
C40 C45 H45 119.9 . . ?
C44 C45 H45 119.9 . . ?
C51 C50 P1 120.7(5) . . ?
C51 C50 C55 118.4(5) . . ?
C55 C50 P1 120.9(5) . . ?
C50 C51 H51 119.7 . . ?
C52 C51 C50 120.7(6) . . ?
C52 C51 H51 119.7 . . ?
C51 C52 H52 120.1 . . ?
C51 C52 C53 119.9(6) . . ?
C53 C52 H52 120.1 . . ?
C52 C53 H53 119.9 . . ?
C54 C53 C52 120.2(6) . . ?
C54 C53 H53 119.9 . . ?
C53 C54 H54 119.9 . . ?
C55 C54 C53 120.2(6) . . ?
C55 C54 H54 119.9 . . ?
C50 C55 H55 119.7 . . ?
C54 C55 C50 120.6(6) . . ?
C54 C55 H55 119.7 . . ?
C61 C60 P1 123.2(5) . . ?
C65 C60 P1 119.9(5) . . ?
C65 C60 C61 116.9(7) . . ?
C60 C61 H61 119.4 . . ?
C62 C61 C60 121.3(8) . . ?
C62 C61 H61 119.4 . . ?
C61 C62 H62 119.5 . . ?
C63 C62 C61 121.0(8) . . ?
C63 C62 H62 119.5 . . ?
C62 C63 H63 120.8 . . ?
C62 C63 C64 118.4(8) . . ?
C64 C63 H63 120.8 . . ?
C63 C64 H64 119.4 . . ?
C65 C64 C63 121.3(8) . . ?
C65 C64 H64 119.4 . . ?
C60 C65 H65 119.4 . . ?
C64 C65 C60 121.1(8) . . ?
C64 C65 H65 119.4 . . ?
C71 C70 P2 121.5(5) . . ?
C71 C70 C75 119.6(6) . . ?
C75 C70 P2 118.9(4) . . ?
C70 C71 H71 118.9 . . ?
C70 C71 C72 122.1(7) . . ?
C72 C71 H71 118.9 . . ?
C71 C72 H72 120.8 . . ?
C71 C72 C73 118.3(7) . . ?
C73 C72 H72 120.8 . . ?
C72 C73 H73 119.7 . . ?
C74 C73 C72 120.7(6) . . ?
C74 C73 H73 119.7 . . ?
C73 C74 H74 119.3 . . ?
C73 C74 C75 121.5(7) . . ?
C75 C74 H74 119.3 . . ?
C70 C75 H75 121.1 . . ?
C74 C75 C70 117.9(7) . . ?
C74 C75 H75 121.1 . . ?
C81 C80 P2 122.8(6) . . ?
C81 C80 C85 119.0(7) . . ?
C85 C80 P2 118.1(6) . . ?
C80 C81 H81 119.3 . . ?
C82 C81 C80 121.4(8) . . ?
C82 C81 H81 119.3 . . ?
C81 C82 H82 120.0 . . ?
C83 C82 C81 120.0(8) . . ?
C83 C82 H82 120.0 . . ?
C82 C83 H83 119.5 . . ?
C82 C83 C84 121.0(8) . . ?
C84 C83 H83 119.5 . . ?
C83 C84 H84 120.2 . . ?
C83 C84 C85 119.6(9) . . ?
C85 C84 H84 120.2 . . ?
C80 C85 C84 119.0(8) . . ?
C80 C85 H85 120.5 . . ?
C84 C85 H85 120.5 . . ?
C91 C90 P2 119.3(5) . . ?
C91 C90 C95 119.5(6) . . ?
C95 C90 P2 121.2(5) . . ?
C90 C91 H91 120.2 . . ?
C90 C91 C92 119.7(7) . . ?
C92 C91 H91 120.2 . . ?
C91 C92 H92 119.4 . . ?
C91 C92 C93 121.2(7) . . ?
C93 C92 H92 119.4 . . ?
C92 C93 H93 120.8 . . ?
C94 C93 C92 118.4(7) . . ?
C94 C93 H93 120.8 . . ?
C93 C94 H94 119.4 . . ?
C93 C94 C95 121.2(8) . . ?
C95 C94 H94 119.4 . . ?
C90 C95 H95 120.0 . . ?
C94 C95 C90 120.0(7) . . ?
C94 C95 H95 120.0 . . ?
N2 B1 H1 109.7 . . ?
N4 B1 N2 108.7(5) . . ?
N4 B1 H1 109.7 . . ?
N6 B1 N2 109.5(5) . . ?
N6 B1 N4 109.6(5) . . ?
N6 B1 H1 109.7 . . ?
N8 B2 N10 110.2(5) . . ?
N8 B2 H2 108.3 . . ?
N10 B2 H2 108.3 . . ?
N12 B2 N8 110.6(5) . . ?
N12 B2 N10 111.2(5) . . ?
N12 B2 H2 108.3 . . ?

loop_
_geom_bond_atom_site_label_1
_geom_bond_atom_site_label_2
_geom_bond_distance
_geom_bond_site_symmetry_2
_geom_bond_publ_flag
Pd1 Br1 2.5653(8) . ?
Pd1 Br2 2.5046(8) . ?
Pd1 P1 2.2675(15) . ?
Pd1 C1 1.922(6) . ?
Pd2 Br1 2.5100(8) . ?
Pd2 Br2 2.5668(8) . ?
Pd2 P2 2.2676(15) . ?
Pd2 C2 1.923(6) . ?
Mo1 N1 2.324(5) . ?
Mo1 N3 2.219(5) . ?
Mo1 N5 2.220(5) . ?
Mo1 C1 1.808(6) . ?
Mo1 C3 1.977(6) . ?
Mo1 C4 1.997(6) . ?
Mo2 N7 2.333(5) . ?
Mo2 N9 2.213(5) . ?
Mo2 N11 2.233(5) . ?
Mo2 C2 1.805(6) . ?
Mo2 C5 1.987(6) . ?
Mo2 C6 1.998(6) . ?
P1 C40 1.830(6) . ?
P1 C50 1.819(6) . ?
P1 C60 1.825(6) . ?
P2 C70 1.830(6) . ?
P2 C80 1.815(7) . ?
P2 C90 1.835(6) . ?
O1 C3 1.157(8) . ?
O2 C4 1.149(8) . ?
O3 C5 1.149(8) . ?
O4 C6 1.148(8) . ?
N1 N2 1.379(7) . ?
N1 C11 1.349(8) . ?
N2 C13 1.356(8) . ?
N2 B1 1.547(8) . ?
N3 N4 1.367(7) . ?
N3 C16 1.348(7) . ?
N4 C18 1.363(8) . ?
N4 B1 1.542(8) . ?
N5 N6 1.380(6) . ?
N5 C21 1.328(7) . ?
N6 C23 1.338(8) . ?
N6 B1 1.538(8) . ?
N7 N8 1.383(7) . ?
N7 C26 1.338(8) . ?
N8 C28 1.362(7) . ?
N8 B2 1.532(8) . ?
N9 N10 1.383(6) . ?
N9 C31 1.345(7) . ?
N10 C33 1.353(8) . ?
N10 B2 1.546(8) . ?
N11 N12 1.386(7) . ?
N11 C36 1.329(7) . ?
N12 C38 1.344(8) . ?
N12 B2 1.526(8) . ?
C10 H10A 0.9600 . ?
C10 H10B 0.9600 . ?
C10 H10C 0.9600 . ?
C10 C11 1.505(9) . ?
C11 C12 1.391(10) . ?
C12 H12 0.9300 . ?
C12 C13 1.368(10) . ?
C13 C14 1.498(10) . ?
C14 H14A 0.9600 . ?
C14 H14B 0.9600 . ?
C14 H14C 0.9600 . ?
C15 H15A 0.9600 . ?
C15 H15B 0.9600 . ?
C15 H15C 0.9600 . ?
C15 C16 1.514(10) . ?
C16 C17 1.397(10) . ?
C17 H17 0.9300 . ?
C17 C18 1.376(10) . ?
C18 C19 1.500(10) . ?
C19 H19A 0.9600 . ?
C19 H19B 0.9600 . ?
C19 H19C 0.9600 . ?
C20 H20A 0.9600 . ?
C20 H20B 0.9600 . ?
C20 H20C 0.9600 . ?
C20 C21 1.494(9) . ?
C21 C22 1.393(8) . ?
C22 H22 0.9300 . ?
C22 C23 1.377(9) . ?
C23 C24 1.500(9) . ?
C24 H24A 0.9600 . ?
C24 H24B 0.9600 . ?
C24 H24C 0.9600 . ?
C25 H25A 0.9600 . ?
C25 H25B 0.9600 . ?
C25 H25C 0.9600 . ?
C25 C26 1.488(9) . ?
C26 C27 1.395(9) . ?
C27 H27 0.9300 . ?
C27 C28 1.372(9) . ?
C28 C29 1.505(9) . ?
C29 H29A 0.9600 . ?
C29 H29B 0.9600 . ?
C29 H29C 0.9600 . ?
C30 H30A 0.9600 . ?
C30 H30B 0.9600 . ?
C30 H30C 0.9600 . ?
C30 C31 1.518(9) . ?
C31 C32 1.417(9) . ?
C32 H32 0.9300 . ?
C32 C33 1.365(10) . ?
C33 C34 1.493(9) . ?
C34 H34A 0.9600 . ?
C34 H34B 0.9600 . ?
C34 H34C 0.9600 . ?
C35 H35A 0.9600 . ?
C35 H35B 0.9600 . ?
C35 H35C 0.9600 . ?
C35 C36 1.493(9) . ?
C36 C37 1.397(9) . ?
C37 H37 0.9300 . ?
C37 C38 1.359(10) . ?
C38 C39 1.509(9) . ?
C39 H39A 0.9600 . ?
C39 H39B 0.9600 . ?
C39 H39C 0.9600 . ?
C40 C41 1.400(9) . ?
C40 C45 1.366(10) . ?
C41 H41 0.9300 . ?
C41 C42 1.363(11) . ?
C42 H42 0.9300 . ?
C42 C43 1.385(14) . ?
C43 H43 0.9300 . ?
C43 C44 1.378(14) . ?
C44 H44 0.9300 . ?
C44 C45 1.399(11) . ?
C45 H45 0.9300 . ?
C50 C51 1.401(8) . ?
C50 C55 1.408(9) . ?
C51 H51 0.9300 . ?
C51 C52 1.375(9) . ?
C52 H52 0.9300 . ?
C52 C53 1.397(10) . ?
C53 H53 0.9300 . ?
C53 C54 1.378(10) . ?
C54 H54 0.9300 . ?
C54 C55 1.375(9) . ?
C55 H55 0.9300 . ?
C60 C61 1.397(9) . ?
C60 C65 1.390(9) . ?
C61 H61 0.9300 . ?
C61 C62 1.372(11) . ?
C62 H62 0.9300 . ?
C62 C63 1.368(13) . ?
C63 H63 0.9300 . ?
C63 C64 1.377(13) . ?
C64 H64 0.9300 . ?
C64 C65 1.370(11) . ?
C65 H65 0.9300 . ?
C70 C71 1.371(9) . ?
C70 C75 1.406(9) . ?
C71 H71 0.9300 . ?
C71 C72 1.376(9) . ?
C72 H72 0.9300 . ?
C72 C73 1.394(11) . ?
C73 H73 0.9300 . ?
C73 C74 1.355(11) . ?
C74 H74 0.9300 . ?
C74 C75 1.401(9) . ?
C75 H75 0.9300 . ?
C80 C81 1.382(9) . ?
C80 C85 1.394(10) . ?
C81 H81 0.9300 . ?
C81 C82 1.378(10) . ?
C82 H82 0.9300 . ?
C82 C83 1.363(13) . ?
C83 H83 0.9300 . ?
C83 C84 1.368(13) . ?
C84 H84 0.9300 . ?
C84 C85 1.429(11) . ?
C85 H85 0.9300 . ?
C90 C91 1.367(9) . ?
C90 C95 1.391(9) . ?
C91 H91 0.9300 . ?
C91 C92 1.388(10) . ?
C92 H92 0.9300 . ?
C92 C93 1.395(12) . ?
C93 H93 0.9300 . ?
C93 C94 1.356(12) . ?
C94 H94 0.9300 . ?
C94 C95 1.387(11) . ?
C95 H95 0.9300 . ?
B1 H1 0.9800 . ?
B2 H2 0.9800 . ?

loop_
_exptl_oxdiff_crystal_face_indexfrac_h
_exptl_oxdiff_crystal_face_indexfrac_k
_exptl_oxdiff_crystal_face_indexfrac_l
_exptl_oxdiff_crystal_face_x
_exptl_oxdiff_crystal_face_y
_exptl_oxdiff_crystal_face_z
11.8271 0.3646 -17.0600 0.0087 0.0280 -0.9996
-11.5133 0.0606 17.2949 -0.0229 -0.0875 0.9959
-5.1820 -6.9470 -3.7521 0.2319 0.9706 0.0648
8.5523 6.6384 -1.7918 -0.2151 -0.9028 -0.3723
17.3366 -0.3520 -2.1128 -0.8245 -0.0645 -0.5622
-16.8670 0.4608 -0.2621 0.8876 0.0697 0.4552

loop_
_smtbx_masks_void_nr
_smtbx_masks_void_average_x
_smtbx_masks_void_average_y
_smtbx_masks_void_average_z
_smtbx_masks_void_volume
_smtbx_masks_void_count_electrons
_smtbx_masks_void_content
1 0.000 -0.157 0.000 533.0 110.4 ?
2 0.000 -0.684 0.500 739.4 160.8 ?
3 0.500 0.908 1.000 739.4 160.8 ?
4 0.500 0.475 0.500 533.0 110.4 ?
